data_7037725
loop_
_publ_author_name
'Whitehead, George F. S.'
'Ferrando-Soria, Jes\'us'
'Carthy, Laura'
'Pritchard, Robin G.'
'Teat, Simon J.'
'Timco, Grigore A.'
'Winpenny, Richard E. P.'

_publ_section_title
;
 Synthesis and reactions of N-heterocycle functionalised variants of
 heterometallic {Cr7Ni} rings.
;
_journal_issue 4
_journal_name_full 'Dalton transactions (Cambridge, England : 2003)'
_journal_page_first 1638
_journal_page_last 1647
_journal_paper_doi 10.1039/c5dt04062k
_journal_volume 45
_journal_year 2016
_chemical_formula_sum 'C86 H154 Cr7 F8 N3 Ni O32'
_chemical_formula_weight 2316.82
_chemical_name_systematic '[nPr2NH2][Cr7NiF8(O2C5H9)(O2CC4H3N2)]'
_space_group_IT_number 14
_symmetry_cell_setting monoclinic
_symmetry_Int_Tables_number 14
_symmetry_space_group_name_Hall '-P 2yn'
_symmetry_space_group_name_H-M 'P 1 21/n 1'
_atom_sites_solution_hydrogens geom
_audit_creation_date 2013-09-28T16:04:42-00:00
_audit_creation_method 'WinGX routine CIF_UPDATE'
_audit_update_record
;
2015-09-14 deposited with the CCDC.
2015-12-21 downloaded from the CCDC.
;
_cell_angle_alpha 90
_cell_angle_beta 108.992(2)
_cell_angle_gamma 90
_cell_formula_units_Z 4
_cell_length_a 25.4134(6)
_cell_length_b 16.6467(4)
_cell_length_c 31.7318(7)
_cell_measurement_reflns_used 18092
_cell_measurement_temperature 150(2)
_cell_measurement_theta_max 28.274
_cell_measurement_theta_min 2.952
_cell_volume 12693.4(5)
_computing_cell_refinement
;
        CrysAlisPro, Agilent Technologies,
        Version 1.171.36.24 (release 03-12-2012 CrysAlis171 .NET)
        (compiled Dec  3 2012,18:21:49)
;
_computing_data_collection
;
        CrysAlisPro, Agilent Technologies,
        Version 1.171.36.24 (release 03-12-2012 CrysAlis171 .NET)
        (compiled Dec  3 2012,18:21:49)
;
_computing_data_reduction
;
        CrysAlisPro, Agilent Technologies,
        Version 1.171.36.24 (release 03-12-2012 CrysAlis171 .NET)
        (compiled Dec  3 2012,18:21:49)
;
_computing_structure_refinement 'SHELXL-2012 (Sheldrick, 2012)'
_diffrn_ambient_temperature 150(2)
_diffrn_detector_area_resol_mean 10.3705
_diffrn_measured_fraction_theta_full 0.679
_diffrn_measured_fraction_theta_max 0.987
_diffrn_measurement_device_type 'SuperNova, Single source at offset), Atlas'
_diffrn_measurement_method '\w scans'
_diffrn_orient_matrix_UB_11 0.0148859
_diffrn_orient_matrix_UB_12 0.0107514
_diffrn_orient_matrix_UB_13 0.0221571
_diffrn_orient_matrix_UB_21 0.0397601
_diffrn_orient_matrix_UB_22 -0.0060821
_diffrn_orient_matrix_UB_23 -0.0079388
_diffrn_orient_matrix_UB_31 0.0036582
_diffrn_orient_matrix_UB_32 0.026811
_diffrn_orient_matrix_UB_33 -0.0022142
_diffrn_radiation_monochromator mirror
_diffrn_radiation_type MoK\a
_diffrn_radiation_wavelength 0.71073
_diffrn_reflns_av_R_equivalents 0.1669
_diffrn_reflns_av_unetI/netI 0.0765
_diffrn_reflns_laue_measured_fraction_full 0.679
_diffrn_reflns_laue_measured_fraction_max 0.987
_diffrn_reflns_limit_h_max 25
_diffrn_reflns_limit_h_min -26
_diffrn_reflns_limit_k_max 17
_diffrn_reflns_limit_k_min -11
_diffrn_reflns_limit_l_max 33
_diffrn_reflns_limit_l_min -32
_diffrn_reflns_number 50027
_diffrn_reflns_point_group_measured_fraction_full 0.679
_diffrn_reflns_point_group_measured_fraction_max 0.987
_diffrn_reflns_theta_full 25.242
_diffrn_reflns_theta_max 22.107
_diffrn_reflns_theta_min 2.702
_exptl_absorpt_coefficient_mu 0.795
_exptl_absorpt_correction_T_max 1
_exptl_absorpt_correction_T_min 0.75495
_exptl_absorpt_correction_type multi-scan
_exptl_absorpt_process_details
;
        CrysAlisPro, Agilent Technologies,
        Version 1.171.36.24 (release 03-12-2012 CrysAlis171 .NET)
        (compiled Dec  3 2012,18:21:49)
        Empirical absorption correction using spherical harmonics,
 implemented in SCALE3 ABSPACK scaling algorithm.
;
_exptl_crystal_colour Green
_exptl_crystal_density_diffrn 1.212
_exptl_crystal_description Block
_exptl_crystal_F_000 4860.0
_exptl_crystal_recrystallization_method 'Re-crystallisation from solvent: Et2O/MeCN'
_refine_diff_density_max 1.205
_refine_diff_density_min -1.015
_refine_diff_density_rms 0.114
_refine_ls_extinction_method none
_refine_ls_goodness_of_fit_ref 1.092
_refine_ls_hydrogen_treatment constr
_refine_ls_matrix_type full
_refine_ls_number_parameters 1222
_refine_ls_number_reflns 15586
_refine_ls_number_restraints 1146
_refine_ls_restrained_S_all 1.092
_refine_ls_R_factor_all 0.1504
_refine_ls_R_factor_gt 0.1296
_refine_ls_shift/su_max 0.004
_refine_ls_shift/su_mean 0
_refine_ls_structure_factor_coef Fsqd
_refine_ls_weighting_details
;
 w=1/[\s^2^(Fo^2^)+(0.1243P)^2^+119.9747P]
 where P=(Fo^2^+2Fc^2^)/3
;
_refine_ls_weighting_scheme calc
_refine_ls_wR_factor_gt 0.3263
_refine_ls_wR_factor_ref 0.3419
_reflns_number_gt 11560
_reflns_number_total 15586
_reflns_threshold_expression 'I > 2\s(I)'
_cod_data_source_file c5dt04062k2.cif
_cod_data_source_block test
_cod_depositor_comments 'Adding full bibliography for 7037717--7037737.cif.'
_cod_original_sg_symbol_H-M 'P 21/n'
_cod_database_code 7037725

loop_
_symmetry_equiv_pos_as_xyz
'x, y, z'
'-x+1/2, y+1/2, -z+1/2'
'-x, -y, -z'
'x-1/2, -y-1/2, z-1/2'

loop_
_atom_site_label
_atom_site_type_symbol
_atom_site_fract_x
_atom_site_fract_y
_atom_site_fract_z
_atom_site_U_iso_or_equiv
_atom_site_adp_type
_atom_site_occupancy
_atom_site_calc_flag
_atom_site_disorder_assembly
_atom_site_disorder_group
C1 C 0.1599(6) 0.3308(10) 0.3729(5) 0.087(5) Uani 1 d . .
C2 C 0.1545(7) 0.4051(9) 0.3438(4) 0.117(6) Uani 1 d . .
C3 C 0.0994(11) 0.4412(17) 0.3391(9) 0.308(17) Uani 1 d . .
H3A H 0.0921 0.4369 0.3668 0.462 Uiso 1 calc . .
H3B H 0.071 0.4132 0.3163 0.462 Uiso 1 calc . .
H3C H 0.0995 0.4967 0.331 0.462 Uiso 1 calc . .
C4 C 0.1558(10) 0.3810(12) 0.2996(5) 0.174(10) Uani 1 d . .
H4A H 0.127 0.3424 0.2869 0.261 Uiso 1 calc . .
H4B H 0.1913 0.3575 0.3025 0.261 Uiso 1 calc . .
H4C H 0.1501 0.4273 0.2806 0.261 Uiso 1 calc . .
C5 C 0.1984(13) 0.4611(13) 0.3648(6) 0.283(18) Uani 1 d . .
H5A H 0.1827 0.5089 0.3728 0.425 Uiso 1 calc . .
H5B H 0.218 0.4746 0.3445 0.425 Uiso 1 calc . .
H5C H 0.2238 0.4371 0.3912 0.425 Uiso 1 calc . .
C6 C 0.0784(6) 0.1881(11) 0.4172(7) 0.090(5) Uani 1 d . .
C7 C 0.0161(6) 0.1687(12) 0.4062(6) 0.129(6) Uani 1 d . .
C8 C 0.0006(8) 0.1780(17) 0.4470(7) 0.185(10) Uani 1 d . .
H8A H 0.0007 0.2339 0.4543 0.277 Uiso 1 calc . .
H8B H 0.027 0.1499 0.4712 0.277 Uiso 1 calc . .
H8C H -0.0358 0.1561 0.442 0.277 Uiso 1 calc . .
C9 C 0.0035(9) 0.0846(13) 0.3898(10) 0.208(11) Uani 1 d . .
H9A H -0.0359 0.0785 0.3758 0.312 Uiso 1 calc . .
H9B H 0.0161 0.0481 0.4145 0.312 Uiso 1 calc . .
H9C H 0.0222 0.073 0.3686 0.312 Uiso 1 calc . .
C10 C -0.0134(7) 0.2227(16) 0.3696(8) 0.214(13) Uani 1 d . .
H10A H -0.0135 0.2762 0.381 0.322 Uiso 1 calc . .
H10B H -0.0511 0.2046 0.3564 0.322 Uiso 1 calc . .
H10C H 0.0049 0.2228 0.3475 0.322 Uiso 1 calc . .
C11 C 0.1289(6) 0.0544(10) 0.3063(4) 0.078(4) Uani 1 d . .
C12 C 0.0926(7) 0.0525(9) 0.2590(5) 0.116(6) Uani 1 d . .
C13 C 0.0556(12) -0.0174(13) 0.2478(8) 0.273(18) Uani 1 d . .
H13A H 0.0256 -0.007 0.2208 0.409 Uiso 1 calc . .
H13B H 0.0409 -0.0276 0.2716 0.409 Uiso 1 calc . .
H13C H 0.0762 -0.0635 0.2438 0.409 Uiso 1 calc . .
C14 C 0.1315(10) 0.044(2) 0.2331(7) 0.289(17) Uani 1 d . .
H14A H 0.1643 0.0755 0.2469 0.433 Uiso 1 calc . .
H14B H 0.1137 0.063 0.2032 0.433 Uiso 1 calc . .
H14C H 0.1416 -0.0112 0.2324 0.433 Uiso 1 calc . .
C15 C 0.0616(12) 0.1271(12) 0.2454(8) 0.263(17) Uani 1 d . .
H15A H 0.0422 0.1258 0.2139 0.394 Uiso 1 calc . .
H15B H 0.0869 0.1717 0.2523 0.394 Uiso 1 calc . .
H15C H 0.0352 0.1329 0.2611 0.394 Uiso 1 calc . .
C16 C 0.2715(6) 0.0914(10) 0.3665(4) 0.069(4) Uani 1 d . .
C17 C 0.3209(6) 0.1065(10) 0.3512(4) 0.094(4) Uani 1 d . .
C18 C 0.3679(8) 0.0507(14) 0.3742(8) 0.176(10) Uani 1 d . .
H18A H 0.3981 0.0808 0.394 0.264 Uiso 1 calc . .
H18B H 0.3804 0.0241 0.3523 0.264 Uiso 1 calc . .
H18C H 0.3553 0.0114 0.3909 0.264 Uiso 1 calc . .
C19 C 0.3044(9) 0.0860(16) 0.3027(5) 0.184(11) Uani 1 d . .
H19A H 0.2848 0.0358 0.2975 0.276 Uiso 1 calc . .
H19B H 0.3371 0.0817 0.294 0.276 Uiso 1 calc . .
H19C H 0.2807 0.1275 0.2856 0.276 Uiso 1 calc . .
C20 C 0.3408(9) 0.1889(11) 0.3596(9) 0.175(10) Uani 1 d . .
H20A H 0.3136 0.2246 0.3407 0.263 Uiso 1 calc . .
H20B H 0.3752 0.1941 0.3534 0.263 Uiso 1 calc . .
H20C H 0.3467 0.2022 0.3903 0.263 Uiso 1 calc . .
C21 C 0.2509(9) -0.1900(10) 0.3628(5) 0.094(5) Uani 1 d . .
C22 C 0.2658(10) -0.2368(10) 0.3257(6) 0.136(7) Uani 1 d . .
C23 C 0.3272(10) -0.232(2) 0.3343(10) 0.263(15) Uani 1 d . .
H23A H 0.3437 -0.1964 0.3588 0.394 Uiso 1 calc . .
H23B H 0.3341 -0.2124 0.3081 0.394 Uiso 1 calc . .
H23C H 0.3432 -0.2847 0.3414 0.394 Uiso 1 calc . .
C24 C 0.2393(14) -0.2014(15) 0.2812(6) 0.244(15) Uani 1 d . .
H24A H 0.2515 -0.2295 0.2597 0.366 Uiso 1 calc . .
H24B H 0.2495 -0.1458 0.2817 0.366 Uiso 1 calc . .
H24C H 0.1996 -0.2058 0.2733 0.366 Uiso 1 calc . .
C25 C 0.2510(14) -0.3185(11) 0.3316(7) 0.217(13) Uani 1 d . .
H25A H 0.2112 -0.3229 0.3233 0.326 Uiso 1 calc . .
H25B H 0.2676 -0.3338 0.3623 0.326 Uiso 1 calc . .
H25C H 0.2642 -0.3534 0.3131 0.326 Uiso 1 calc . .
C26 C 0.1494(7) -0.1663(10) 0.4197(7) 0.100(5) Uani 1 d . .
C27 C 0.0944(8) -0.2100(12) 0.4188(8) 0.174(9) Uani 1 d . .
C28 C 0.0474(9) -0.1521(16) 0.4041(14) 0.32(2) Uani 1 d . .
H28A H 0.0459 -0.1211 0.4292 0.484 Uiso 1 calc . .
H28B H 0.0131 -0.181 0.3917 0.484 Uiso 1 calc . .
H28C H 0.0528 -0.1169 0.3819 0.484 Uiso 1 calc . .
C29 C 0.0860(13) -0.272(2) 0.3838(11) 0.308(18) Uani 1 d . .
H29A H 0.0539 -0.2584 0.3589 0.463 Uiso 1 calc . .
H29B H 0.0804 -0.3231 0.3956 0.463 Uiso 1 calc . .
H29C H 0.1182 -0.2742 0.3744 0.463 Uiso 1 calc . .
C30 C 0.0982(11) -0.2455(19) 0.4615(9) 0.265(16) Uani 1 d . .
H30A H 0.0939 -0.3027 0.4583 0.397 Uiso 1 calc . .
H30B H 0.0694 -0.224 0.4716 0.397 Uiso 1 calc . .
H30C H 0.1339 -0.2333 0.4829 0.397 Uiso 1 calc . .
C31 C 0.2982(6) -0.3203(7) 0.5151(5) 0.064(3) Uani 1 d . .
C32 C 0.2996(8) -0.4095(9) 0.5123(4) 0.118(6) Uani 1 d . .
C33 C 0.3414(12) -0.4302(13) 0.4897(9) 0.226(12) Uani 1 d . .
H33A H 0.3783 -0.4209 0.5098 0.338 Uiso 1 calc . .
H33B H 0.3351 -0.3973 0.4636 0.338 Uiso 1 calc . .
H33C H 0.3375 -0.4858 0.4811 0.338 Uiso 1 calc . .
C34 C 0.2458(10) -0.4379(12) 0.4813(7) 0.211(12) Uani 1 d . .
H34A H 0.2203 -0.4469 0.4975 0.317 Uiso 1 calc . .
H34B H 0.2514 -0.4872 0.4676 0.317 Uiso 1 calc . .
H34C H 0.2307 -0.3982 0.4587 0.317 Uiso 1 calc . .
C35 C 0.3137(10) -0.4464(8) 0.5560(5) 0.148(9) Uani 1 d . .
H35A H 0.3472 -0.4227 0.5755 0.222 Uiso 1 calc . .
H35B H 0.3193 -0.503 0.5534 0.222 Uiso 1 calc . .
H35C H 0.2839 -0.4379 0.5679 0.222 Uiso 1 calc . .
C36 C 0.3896(5) -0.1612(7) 0.5082(4) 0.055(3) Uani 1 d . .
C37 C 0.4474(6) -0.1593(10) 0.5046(5) 0.094(5) Uani 1 d . .
C38 C 0.4523(10) -0.2289(16) 0.4760(10) 0.247(14) Uani 1 d . .
H38A H 0.4822 -0.2633 0.4926 0.37 Uiso 1 calc . .
H38B H 0.4598 -0.2093 0.45 0.37 Uiso 1 calc . .
H38C H 0.4181 -0.2588 0.467 0.37 Uiso 1 calc . .
C39 C 0.4531(10) -0.0891(15) 0.4782(10) 0.224(13) Uani 1 d . .
H39A H 0.485 -0.0961 0.4686 0.336 Uiso 1 calc . .
H39B H 0.4578 -0.0415 0.4961 0.336 Uiso 1 calc . .
H39C H 0.4203 -0.084 0.4526 0.336 Uiso 1 calc . .
C40 C 0.4902(7) -0.168(2) 0.5468(6) 0.236(15) Uani 1 d . .
H40A H 0.5234 -0.1882 0.5424 0.354 Uiso 1 calc . .
H40B H 0.478 -0.2047 0.5651 0.354 Uiso 1 calc . .
H40C H 0.4978 -0.1166 0.5614 0.354 Uiso 1 calc . .
C41 C 0.4120(6) -0.1949(9) 0.6598(4) 0.063(3) Uani 1 d . .
C42 C 0.4557(6) -0.2487(8) 0.6886(4) 0.084(4) Uani 1 d . .
C43 C 0.4385(12) -0.3330(10) 0.6785(10) 0.279(18) Uani 1 d . .
H43A H 0.4061 -0.3351 0.6524 0.418 Uiso 1 calc . .
H43B H 0.4298 -0.356 0.7032 0.418 Uiso 1 calc . .
H43C H 0.4682 -0.3627 0.6734 0.418 Uiso 1 calc . .
C44 C 0.5065(8) -0.2396(19) 0.6767(9) 0.254(15) Uani 1 d . .
H44A H 0.5312 -0.2026 0.6969 0.381 Uiso 1 calc . .
H44B H 0.497 -0.2194 0.6468 0.381 Uiso 1 calc . .
H44C H 0.5245 -0.2908 0.6786 0.381 Uiso 1 calc . .
C45 C 0.4650(13) -0.2319(17) 0.7352(5) 0.253(16) Uani 1 d . .
H45A H 0.4471 -0.2723 0.7474 0.38 Uiso 1 calc . .
H45B H 0.4499 -0.1801 0.7381 0.38 Uiso 1 calc . .
H45C H 0.5043 -0.2321 0.7511 0.38 Uiso 1 calc . .
C46 C 0.2651(5) -0.1549(8) 0.6348(4) 0.056(3) Uani 1 d . .
C47 C 0.2195(6) -0.1832(10) 0.6517(5) 0.104(5) Uani 1 d . .
C48 C 0.1853(9) -0.1117(13) 0.6582(8) 0.178(9) Uani 1 d . .
H48A H 0.1624 -0.0922 0.6296 0.268 Uiso 1 calc . .
H48B H 0.2098 -0.0698 0.6738 0.268 Uiso 1 calc . .
H48C H 0.1621 -0.1283 0.6752 0.268 Uiso 1 calc . .
C49 C 0.2442(8) -0.2149(15) 0.6974(6) 0.173(11) Uani 1 d . .
H49A H 0.2154 -0.2233 0.7104 0.26 Uiso 1 calc . .
H49B H 0.2707 -0.177 0.7151 0.26 Uiso 1 calc . .
H49C H 0.2625 -0.2649 0.6964 0.26 Uiso 1 calc . .
C50 C 0.1798(8) -0.2352(13) 0.6198(6) 0.158(9) Uani 1 d . .
H50A H 0.1641 -0.207 0.5921 0.237 Uiso 1 calc . .
H50B H 0.1507 -0.2502 0.6313 0.237 Uiso 1 calc . .
H50C H 0.1985 -0.2826 0.6148 0.237 Uiso 1 calc . .
C51 C 0.3656(5) 0.0496(9) 0.7361(4) 0.058(3) Uani 1 d . .
C52 C 0.3805(6) 0.0403(8) 0.7858(4) 0.074(4) Uani 1 d . .
C53 C 0.3295(9) 0.0105(19) 0.7942(7) 0.225(13) Uani 1 d . .
H53A H 0.3161 0.0508 0.8098 0.338 Uiso 1 calc . .
H53B H 0.3381 -0.0376 0.8118 0.338 Uiso 1 calc . .
H53C H 0.3013 -0.0009 0.7662 0.338 Uiso 1 calc . .
C54 C 0.4236(10) -0.0216(13) 0.8016(6) 0.191(12) Uani 1 d . .
H54A H 0.4593 0.0011 0.8043 0.286 Uiso 1 calc . .
H54B H 0.4159 -0.0652 0.7807 0.286 Uiso 1 calc . .
H54C H 0.4238 -0.041 0.8302 0.286 Uiso 1 calc . .
C55 C 0.3963(11) 0.1165(10) 0.8085(5) 0.179(11) Uani 1 d . .
H55A H 0.4154 0.1484 0.7929 0.269 Uiso 1 calc . .
H55B H 0.4203 0.1071 0.8384 0.269 Uiso 1 calc . .
H55C H 0.3635 0.1444 0.8092 0.269 Uiso 1 calc . .
C56 C 0.4258(5) 0.1055(8) 0.6526(4) 0.052(3) Uani 1 d . .
C57 C 0.4838(5) 0.1371(9) 0.6554(4) 0.083(4) Uani 1 d . .
C58 C 0.5161(7) 0.0768(11) 0.6399(8) 0.159(9) Uani 1 d . .
H58A H 0.5437 0.1035 0.6303 0.238 Uiso 1 calc . .
H58B H 0.4915 0.0471 0.6154 0.238 Uiso 1 calc . .
H58C H 0.5341 0.0407 0.6638 0.238 Uiso 1 calc . .
C59 C 0.5113(7) 0.1543(16) 0.7035(5) 0.175(11) Uani 1 d . .
H59A H 0.4841 0.1729 0.7163 0.262 Uiso 1 calc . .
H59B H 0.5391 0.195 0.7068 0.262 Uiso 1 calc . .
H59C H 0.5285 0.1063 0.7184 0.262 Uiso 1 calc . .
C60 C 0.4805(8) 0.2109(11) 0.6293(7) 0.148(8) Uani 1 d . .
H60A H 0.4643 0.253 0.6417 0.222 Uiso 1 calc . .
H60B H 0.4579 0.2013 0.599 0.222 Uiso 1 calc . .
H60C H 0.5172 0.2264 0.6301 0.222 Uiso 1 calc . .
C61 C 0.3202(5) 0.3313(8) 0.6707(4) 0.059(3) Uani 1 d . .
C62 C 0.3519(5) 0.3999(7) 0.6999(4) 0.072(4) Uani 1 d . .
C63 C 0.3101(8) 0.4606(12) 0.7034(8) 0.184(11) Uani 1 d . .
H63A H 0.2828 0.4349 0.7138 0.275 Uiso 1 calc . .
H63B H 0.2921 0.484 0.6747 0.275 Uiso 1 calc . .
H63C H 0.3286 0.5019 0.7241 0.275 Uiso 1 calc . .
C64 C 0.3855(8) 0.4394(12) 0.6753(6) 0.133(7) Uani 1 d . .
H64A H 0.3991 0.49 0.689 0.199 Uiso 1 calc . .
H64B H 0.3627 0.4481 0.6449 0.199 Uiso 1 calc . .
H64C H 0.4163 0.4055 0.676 0.199 Uiso 1 calc . .
C65 C 0.3859(8) 0.3726(10) 0.7444(4) 0.116(6) Uani 1 d . .
H65A H 0.4099 0.3299 0.7416 0.174 Uiso 1 calc . .
H65B H 0.362 0.3535 0.7603 0.174 Uiso 1 calc . .
H65C H 0.4079 0.4165 0.7604 0.174 Uiso 1 calc . .
C66 C 0.1975(6) 0.1960(9) 0.6425(5) 0.067(4) Uani 1 d . .
C67 C 0.1488(7) 0.1770(11) 0.6601(6) 0.114(6) Uani 1 d . .
C68 C 0.1644(9) 0.1282(17) 0.7017(8) 0.215(13) Uani 1 d . .
H68A H 0.1946 0.1537 0.7241 0.322 Uiso 1 calc . .
H68B H 0.1756 0.0755 0.6957 0.322 Uiso 1 calc . .
H68C H 0.133 0.124 0.7121 0.322 Uiso 1 calc . .
C69 C 0.1083(10) 0.129(2) 0.6250(9) 0.260(16) Uani 1 d . .
H69A H 0.0811 0.1065 0.6366 0.39 Uiso 1 calc . .
H69B H 0.1275 0.0864 0.6156 0.39 Uiso 1 calc . .
H69C H 0.0902 0.1628 0.6 0.39 Uiso 1 calc . .
C70 C 0.1249(10) 0.2528(12) 0.6673(9) 0.198(11) Uani 1 d . .
H70A H 0.1243 0.2895 0.6438 0.298 Uiso 1 calc . .
H70B H 0.147 0.2749 0.6954 0.298 Uiso 1 calc . .
H70C H 0.0876 0.244 0.6674 0.298 Uiso 1 calc . .
C71 C 0.1549(7) 0.4037(9) 0.5332(6) 0.084(4) Uani 1 d . .
C72 C 0.1157(7) 0.4726(10) 0.5393(5) 0.110(5) Uani 1 d . .
C73 C 0.0770(10) 0.4310(15) 0.5585(9) 0.199(11) Uani 1 d . .
H73A H 0.05 0.4687 0.562 0.298 Uiso 1 calc . .
H73B H 0.0976 0.409 0.5871 0.298 Uiso 1 calc . .
H73C H 0.0582 0.3885 0.539 0.298 Uiso 1 calc . .
C74 C 0.1469(9) 0.5329(12) 0.5724(7) 0.184(10) Uani 1 d . .
H74A H 0.1761 0.5551 0.563 0.277 Uiso 1 calc . .
H74B H 0.1627 0.5076 0.6009 0.277 Uiso 1 calc . .
H74C H 0.1221 0.575 0.5746 0.277 Uiso 1 calc . .
C75 C 0.0831(8) 0.5088(11) 0.4966(5) 0.135(7) Uani 1 d . .
H75A H 0.0546 0.472 0.4804 0.203 Uiso 1 calc . .
H75B H 0.1072 0.5205 0.4796 0.203 Uiso 1 calc . .
H75C H 0.0662 0.5576 0.502 0.203 Uiso 1 calc . .
C76 C 0.2925(6) 0.3360(7) 0.5133(6) 0.067(4) Uani 1 d . .
C77 C 0.3441(5) 0.3462(7) 0.5032(6) 0.123(8) Uani 1 d . .
C78 C 0.3938(7) 0.3583(8) 0.5376(5) 0.134(9) Uani 0.5 d A 1
H78 H 0.3941 0.3592 0.567 0.161 Uiso 0.5 calc A 1
C79 C 0.4430(5) 0.3692(9) 0.5281(7) 0.212(15) Uani 0.5 d A 1
H79 H 0.4762 0.3773 0.5512 0.254 Uiso 0.5 calc A 1
N80 N 0.4425(7) 0.3679(9) 0.4842(8) 0.194(14) Uani 1 d A .
N81 N 0.3928(9) 0.3558(10) 0.4498(6) 0.167(9) Uani 0.5 d A 1
C82 C 0.3436(6) 0.3449(9) 0.4593(5) 0.157(11) Uani 0.5 d A 1
H82 H 0.3103 0.3368 0.4362 0.189 Uiso 0.5 calc A 1
C78A C 0.3938(7) 0.3583(8) 0.5376(5) 0.134(9) Uani 0.5 d A 2
H78A H 0.3941 0.3592 0.567 0.161 Uiso 0.5 calc A 2
N79 N 0.4430(5) 0.3692(9) 0.5281(7) 0.212(15) Uani 0.5 d A 2
C81 C 0.3928(9) 0.3558(10) 0.4498(6) 0.167(9) Uani 0.5 d A 2
H81 H 0.3925 0.3549 0.4204 0.2 Uiso 0.5 calc A 2
C82A C 0.3436(6) 0.3449(9) 0.4593(5) 0.157(11) Uani 0.5 d A 2
H82A H 0.3103 0.3368 0.4362 0.189 Uiso 0.5 calc A 2
C91 C 0.3792(8) 0.1115(12) 0.5055(8) 0.130(8) Uani 1 d . .
H91A H 0.4058 0.0961 0.5335 0.195 Uiso 1 calc . .
H91B H 0.3912 0.1603 0.4953 0.195 Uiso 1 calc . .
H91C H 0.3762 0.0697 0.484 0.195 Uiso 1 calc . .
C92 C 0.3302(8) 0.1230(12) 0.5107(10) 0.152(10) Uani 1 d . .
H92A H 0.3093 0.1547 0.485 0.182 Uiso 1 calc . .
H92B H 0.3376 0.1586 0.5361 0.182 Uiso 1 calc . .
C93 C 0.2922(5) 0.0667(8) 0.5162(5) 0.071(4) Uani 1 d . .
H93A H 0.2842 0.0321 0.4903 0.085 Uiso 1 calc . .
H93B H 0.3136 0.0341 0.5413 0.085 Uiso 1 calc . .
N94 N 0.2420(7) 0.0778(9) 0.5225(8) 0.162(9) Uani 1 d . .
H94A H 0.2512 0.1082 0.5501 0.195 Uiso 1 calc . .
H94B H 0.2227 0.1153 0.4992 0.195 Uiso 1 calc . .
C95 C 0.2016(5) 0.0271(9) 0.5250(5) 0.070(4) Uani 1 d . .
H95A H 0.192 -0.0031 0.4973 0.084 Uiso 1 calc . .
H95B H 0.2207 -0.0106 0.5482 0.084 Uiso 1 calc . .
C96 C 0.1544(12) 0.0390(14) 0.5311(16) 0.28(3) Uani 1 d . .
H96A H 0.1361 0.0787 0.5088 0.339 Uiso 1 calc . .
H96B H 0.1643 0.0672 0.5594 0.339 Uiso 1 calc . .
C97 C 0.1104(8) -0.0125(13) 0.5323(7) 0.133(8) Uani 1 d . .
H97A H 0.1157 -0.0647 0.5215 0.199 Uiso 1 calc . .
H97B H 0.0756 0.0094 0.5139 0.199 Uiso 1 calc . .
H97C H 0.1102 -0.0169 0.5624 0.199 Uiso 1 calc . .
Cr1 Cr 0.17525(8) 0.28759(12) 0.46879(6) 0.0668(6) Uani 0.5 d . .
Ni1 Ni 0.17525(8) 0.28759(12) 0.46879(6) 0.0668(6) Uani 0.5 d . .
Cr2 Cr 0.17401(8) 0.15913(12) 0.38582(6) 0.0570(6) Uani 1 d . .
Cr3 Cr 0.19939(11) -0.03921(13) 0.38169(7) 0.0754(7) Uani 1 d . .
Cr4 Cr 0.27102(8) -0.17380(11) 0.45900(6) 0.0543(5) Uani 1 d . .
Cr5 Cr 0.32498(8) -0.17742(10) 0.57110(6) 0.0459(5) Uani 1 d . .
Cr6 Cr 0.35736(8) -0.03708(11) 0.65203(6) 0.0490(5) Uani 1 d . .
Cr7 Cr 0.31638(7) 0.15624(11) 0.65819(6) 0.0458(5) Uani 1 d . .
Cr8 Cr 0.24133(8) 0.28965(11) 0.58154(6) 0.0648(6) Uani 0.5 d . .
Ni8 Ni 0.24133(8) 0.28965(11) 0.58154(6) 0.0648(6) Uani 0.5 d . .
F1 F 0.2075(2) 0.1954(4) 0.4445(2) 0.0524(16) Uani 1 d . .
F2 F 0.1808(3) 0.0517(4) 0.4103(2) 0.0557(17) Uani 1 d . .
F3 F 0.2546(2) -0.0653(3) 0.43727(19) 0.0496(15) Uani 1 d . .
F4 F 0.2720(2) -0.1387(3) 0.51674(19) 0.0458(14) Uani 1 d . .
F5 F 0.3412(2) -0.0698(3) 0.59126(18) 0.0422(14) Uani 1 d . .
F6 F 0.3039(2) 0.0480(3) 0.63308(19) 0.0456(14) Uani 1 d . .
F7 F 0.2908(2) 0.1955(3) 0.59916(19) 0.0461(14) Uani 1 d . .
F8 F 0.2015(3) 0.2317(4) 0.52697(19) 0.0543(16) Uani 1 d . .
O1 O 0.1517(5) 0.3463(6) 0.4102(4) 0.103(4) Uani 1 d . .
O2 O 0.1706(4) 0.2650(6) 0.3609(3) 0.072(3) Uani 1 d . .
O3 O 0.1038(4) 0.2285(7) 0.4526(3) 0.088(3) Uani 1 d . .
O4 O 0.1003(4) 0.1667(6) 0.3901(3) 0.073(3) Uani 1 d . .
O5 O 0.1400(4) 0.1187(6) 0.3252(3) 0.079(3) Uani 1 d . .
O6 O 0.1395(6) -0.0113(7) 0.3267(4) 0.119(5) Uani 1 d . .
O7 O 0.2480(4) 0.1493(6) 0.3786(3) 0.067(2) Uani 1 d . .
O8 O 0.2553(5) 0.0204(6) 0.3647(3) 0.087(3) Uani 1 d . .
O9 O 0.2187(6) -0.1326(6) 0.3507(3) 0.110(4) Uani 1 d . .
O10 O 0.2734(5) -0.2123(6) 0.4014(3) 0.093(3) Uani 1 d . .
O11 O 0.1443(4) -0.1032(6) 0.3979(4) 0.102(4) Uani 1 d . .
O12 O 0.1929(4) -0.1984(6) 0.4427(3) 0.082(3) Uani 1 d . .
O13 O 0.2879(5) -0.2833(5) 0.4794(3) 0.090(3) Uani 1 d . .
O14 O 0.3080(4) -0.2880(5) 0.5515(3) 0.074(3) Uani 1 d . .
O15 O 0.3854(3) -0.1743(5) 0.5464(3) 0.061(2) Uani 1 d . .
O16 O 0.3504(4) -0.1513(7) 0.4746(3) 0.076(3) Uani 1 d . .
O17 O 0.3776(4) -0.2208(5) 0.6249(3) 0.064(2) Uani 1 d . .
O18 O 0.4123(4) -0.1218(5) 0.6720(3) 0.067(2) Uani 1 d . .
O19 O 0.2656(3) -0.1806(5) 0.5980(3) 0.065(2) Uani 1 d . .
O20 O 0.2983(4) -0.1063(5) 0.6587(3) 0.063(2) Uani 1 d . .
O21 O 0.3747(4) -0.0090(6) 0.7135(3) 0.078(3) Uani 1 d . .
O22 O 0.3423(4) 0.1136(5) 0.7184(3) 0.064(2) Uani 1 d . .
O23 O 0.4174(3) 0.0311(6) 0.6461(3) 0.067(2) Uani 1 d . .
O24 O 0.3928(3) 0.1557(5) 0.6567(3) 0.060(2) Uani 1 d . .
O25 O 0.3323(4) 0.2613(5) 0.6839(3) 0.063(2) Uani 1 d . .
O26 O 0.2842(5) 0.3488(6) 0.6354(4) 0.111(4) Uani 1 d . .
O27 O 0.2418(4) 0.1570(5) 0.6626(3) 0.064(2) Uani 1 d . .
O28 O 0.1917(4) 0.2445(8) 0.6116(3) 0.093(3) Uani 1 d . .
O29 O 0.1910(5) 0.3821(6) 0.5649(3) 0.101(4) Uani 1 d . .
O30 O 0.1428(5) 0.3755(7) 0.4939(4) 0.097(3) Uani 1 d . .
O31 O 0.2960(4) 0.3285(5) 0.5535(4) 0.078(3) Uani 1 d . .
O32 O 0.2487(5) 0.3377(5) 0.4801(3) 0.078(3) Uani 1 d . .

loop_
_atom_site_aniso_label
_atom_site_aniso_U_11
_atom_site_aniso_U_22
_atom_site_aniso_U_33
_atom_site_aniso_U_23
_atom_site_aniso_U_13
_atom_site_aniso_U_12
C1 0.093(11) 0.078(11) 0.064(9) 0.032(9) -0.012(8) 0.003(9)
C2 0.199(17) 0.054(9) 0.060(9) 0.027(7) -0.011(10) 0.023(10)
C3 0.37(3) 0.29(4) 0.30(3) 0.24(3) 0.16(3) 0.24(3)
C4 0.31(3) 0.111(17) 0.084(11) 0.035(10) 0.046(16) -0.031(18)
C5 0.49(4) 0.18(2) 0.092(15) 0.050(15) -0.02(2) -0.19(3)
C6 0.052(8) 0.095(12) 0.100(13) 0.060(10) -0.006(8) -0.013(8)
C7 0.050(8) 0.171(16) 0.155(15) 0.067(13) 0.018(9) -0.003(10)
C8 0.087(13) 0.28(3) 0.200(19) 0.041(19) 0.059(14) -0.040(18)
C9 0.097(16) 0.21(2) 0.31(3) -0.01(2) 0.051(19) -0.076(16)
C10 0.058(10) 0.32(3) 0.23(2) 0.16(2) 0.009(14) 0.037(17)
C11 0.091(10) 0.064(10) 0.047(7) 0.009(7) -0.020(7) 0.010(8)
C12 0.143(14) 0.074(10) 0.076(10) 0.010(9) -0.041(9) -0.009(9)
C13 0.33(3) 0.17(2) 0.16(2) 0.053(18) -0.14(2) -0.15(2)
C14 0.22(3) 0.55(5) 0.053(11) -0.03(3) -0.013(13) 0.02(3)
C15 0.35(3) 0.140(16) 0.133(19) -0.018(16) -0.15(2) 0.09(2)
C16 0.078(8) 0.079(11) 0.049(7) 0.012(7) 0.019(6) 0.003(8)
C17 0.102(11) 0.114(12) 0.079(9) 0.024(9) 0.047(8) 0.024(9)
C18 0.105(14) 0.23(2) 0.19(2) 0.06(2) 0.049(14) 0.073(17)
C19 0.19(2) 0.30(3) 0.085(11) 0.012(14) 0.082(12) -0.05(2)
C20 0.144(19) 0.149(16) 0.29(3) -0.010(17) 0.14(2) -0.031(13)
C21 0.160(15) 0.053(9) 0.057(9) -0.005(7) 0.020(9) 0.009(10)
C22 0.224(18) 0.085(11) 0.091(11) -0.042(9) 0.040(13) -0.003(14)
C23 0.26(2) 0.31(4) 0.27(3) -0.14(3) 0.16(2) 0.00(2)
C24 0.48(4) 0.18(2) 0.079(12) -0.009(14) 0.096(19) 0.08(3)
C25 0.46(4) 0.101(13) 0.136(18) -0.056(13) 0.17(2) -0.05(2)
C26 0.076(9) 0.064(11) 0.139(15) 0.021(10) 0.008(10) -0.027(8)
C27 0.095(11) 0.118(16) 0.26(2) 0.037(14) -0.011(15) -0.068(11)
C28 0.070(12) 0.23(3) 0.62(6) 0.09(3) 0.04(2) -0.037(15)
C29 0.23(3) 0.28(3) 0.38(4) -0.14(3) 0.05(3) -0.19(2)
C30 0.21(3) 0.27(4) 0.34(3) 0.07(2) 0.12(2) -0.14(2)
C31 0.089(9) 0.030(6) 0.067(9) 0.010(6) 0.016(7) 0.010(6)
C32 0.235(18) 0.052(8) 0.063(9) -0.008(7) 0.044(10) 0.010(11)
C33 0.42(3) 0.092(17) 0.23(3) 0.013(16) 0.21(3) 0.11(2)
C34 0.33(3) 0.068(13) 0.142(19) 0.009(13) -0.046(18) -0.067(18)
C35 0.31(3) 0.022(7) 0.084(10) 0.008(7) 0.023(12) -0.019(12)
C36 0.061(7) 0.045(7) 0.066(8) 0.010(6) 0.030(7) 0.022(6)
C37 0.070(8) 0.122(12) 0.107(11) 0.033(9) 0.052(8) 0.034(9)
C38 0.16(2) 0.27(2) 0.36(3) -0.14(3) 0.15(2) 0.03(2)
C39 0.133(18) 0.24(2) 0.34(3) 0.15(2) 0.14(2) 0.019(19)
C40 0.056(10) 0.51(5) 0.140(16) 0.06(2) 0.029(10) 0.00(2)
C41 0.077(8) 0.064(9) 0.056(8) 0.029(7) 0.035(7) 0.029(7)
C42 0.099(10) 0.069(9) 0.077(9) 0.024(7) 0.018(8) 0.041(8)
C43 0.29(3) 0.070(12) 0.32(3) 0.056(16) -0.12(3) 0.037(16)
C44 0.135(16) 0.35(3) 0.30(3) 0.22(3) 0.10(2) 0.156(19)
C45 0.36(4) 0.30(3) 0.067(10) 0.056(15) 0.021(15) 0.20(3)
C46 0.064(7) 0.058(8) 0.054(8) 0.018(7) 0.030(6) 0.002(6)
C47 0.096(11) 0.120(13) 0.116(12) 0.040(10) 0.061(9) -0.020(9)
C48 0.147(19) 0.24(2) 0.20(2) 0.023(17) 0.131(18) 0.036(16)
C49 0.121(15) 0.26(3) 0.146(14) 0.095(18) 0.054(12) -0.055(15)
C50 0.125(16) 0.21(2) 0.164(17) 0.010(15) 0.079(13) -0.082(15)
C51 0.062(7) 0.074(10) 0.038(6) 0.006(6) 0.016(5) -0.003(7)
C52 0.114(10) 0.066(8) 0.049(7) 0.010(6) 0.035(7) 0.001(8)
C53 0.20(2) 0.41(4) 0.092(15) -0.01(2) 0.084(16) -0.09(2)
C54 0.29(2) 0.21(2) 0.051(10) 0.012(13) 0.021(14) 0.14(2)
C55 0.36(3) 0.109(14) 0.045(9) -0.017(9) 0.026(15) 0.009(16)
C56 0.048(6) 0.063(9) 0.042(6) 0.001(6) 0.012(5) -0.008(6)
C57 0.040(7) 0.118(12) 0.092(9) -0.009(8) 0.025(6) -0.016(7)
C58 0.075(11) 0.139(16) 0.29(3) -0.032(17) 0.099(15) -0.018(11)
C59 0.072(11) 0.31(3) 0.114(12) -0.024(15) -0.007(10) -0.087(16)
C60 0.112(15) 0.139(16) 0.22(2) 0.051(16) 0.083(15) -0.021(12)
C61 0.070(8) 0.044(8) 0.064(8) -0.009(6) 0.023(7) 0.011(6)
C62 0.105(10) 0.047(7) 0.060(8) -0.013(6) 0.022(7) -0.001(7)
C63 0.18(2) 0.124(18) 0.22(2) -0.109(17) 0.023(16) 0.046(14)
C64 0.160(17) 0.115(16) 0.101(13) 0.025(11) 0.012(11) -0.061(13)
C65 0.164(16) 0.095(13) 0.063(9) -0.016(8) 0.000(9) -0.048(11)
C66 0.058(8) 0.071(9) 0.078(9) -0.027(8) 0.029(7) 0.001(7)
C67 0.090(11) 0.155(16) 0.121(13) -0.024(11) 0.067(10) 0.003(10)
C68 0.146(19) 0.28(3) 0.27(2) 0.13(2) 0.140(18) 0.038(19)
C69 0.14(2) 0.40(4) 0.28(3) -0.14(3) 0.115(18) -0.14(2)
C70 0.22(3) 0.153(19) 0.32(3) 0.037(17) 0.22(2) 0.046(16)
C71 0.101(11) 0.068(10) 0.081(11) 0.007(8) 0.028(9) 0.028(8)
C72 0.139(14) 0.097(12) 0.090(11) 0.013(8) 0.035(9) 0.066(10)
C73 0.20(2) 0.22(3) 0.22(3) 0.069(19) 0.14(2) 0.107(16)
C74 0.24(2) 0.142(18) 0.142(17) -0.064(15) 0.015(15) 0.107(14)
C75 0.147(17) 0.099(14) 0.136(14) 0.013(11) 0.013(12) 0.064(13)
C76 0.064(9) 0.022(6) 0.113(13) 0.004(7) 0.027(9) -0.001(6)
C77 0.116(16) 0.029(8) 0.22(3) 0.029(12) 0.053(17) 0.021(9)
C78 0.070(11) 0.069(12) 0.27(3) 0.024(15) 0.061(16) 0.018(10)
C79 0.16(3) 0.14(2) 0.34(5) 0.01(3) 0.09(3) 0.040(19)
N80 0.15(2) 0.082(13) 0.37(4) -0.02(2) 0.11(2) 0.001(14)
N81 0.20(2) 0.15(2) 0.19(2) 0.027(18) 0.12(2) 0.02(2)
C82 0.18(2) 0.097(16) 0.26(3) 0.002(18) 0.17(3) -0.004(15)
C78A 0.070(11) 0.069(12) 0.27(3) 0.024(15) 0.061(16) 0.018(10)
N79 0.16(3) 0.14(2) 0.34(5) 0.01(3) 0.09(3) 0.040(19)
C81 0.20(2) 0.15(2) 0.19(2) 0.027(18) 0.12(2) 0.02(2)
C82A 0.18(2) 0.097(16) 0.26(3) 0.002(18) 0.17(3) -0.004(15)
C91 0.101(14) 0.105(15) 0.20(2) -0.004(15) 0.074(15) 0.005(12)
C92 0.110(15) 0.094(15) 0.30(3) 0.033(17) 0.134(19) 0.009(12)
C93 0.068(9) 0.050(8) 0.087(10) 0.008(7) 0.014(7) 0.020(7)
N94 0.127(13) 0.060(9) 0.35(3) 0.016(13) 0.143(17) 0.009(9)
C95 0.069(9) 0.067(9) 0.075(9) 0.015(7) 0.025(7) 0.001(7)
C96 0.20(3) 0.083(16) 0.69(8) 0.08(3) 0.32(4) 0.016(17)
C97 0.118(15) 0.126(18) 0.156(19) 0.038(15) 0.048(14) -0.013(14)
Cr1 0.0799(13) 0.0520(12) 0.0577(11) 0.0112(9) 0.0073(9) 0.0111(10)
Ni1 0.0799(13) 0.0520(12) 0.0577(11) 0.0112(9) 0.0073(9) 0.0111(10)
Cr2 0.0566(11) 0.0514(12) 0.0492(11) 0.0120(9) -0.0019(9) -0.0053(9)
Cr3 0.1091(18) 0.0487(13) 0.0469(12) 0.0032(10) -0.0040(12) -0.0032(12)
Cr4 0.0717(13) 0.0370(11) 0.0477(11) -0.0006(9) 0.0105(9) 0.0060(9)
Cr5 0.0639(11) 0.0305(10) 0.0446(10) 0.0040(8) 0.0194(9) 0.0063(8)
Cr6 0.0624(11) 0.0385(11) 0.0427(10) 0.0006(8) 0.0122(9) 0.0077(9)
Cr7 0.0537(11) 0.0370(10) 0.0476(11) -0.0014(8) 0.0177(8) 0.0024(8)
Cr8 0.0740(12) 0.0476(11) 0.0596(11) 0.0005(9) 0.0036(9) 0.0191(9)
Ni8 0.0740(12) 0.0476(11) 0.0596(11) 0.0005(9) 0.0036(9) 0.0191(9)
F1 0.050(3) 0.039(4) 0.056(4) 0.001(3) 0.000(3) 0.009(3)
F2 0.061(4) 0.040(4) 0.051(4) 0.011(3) -0.002(3) -0.009(3)
F3 0.061(4) 0.036(3) 0.044(3) 0.005(3) 0.006(3) -0.004(3)
F4 0.050(3) 0.032(3) 0.053(4) 0.007(3) 0.013(3) 0.001(3)
F5 0.052(3) 0.034(3) 0.042(3) 0.008(3) 0.016(3) 0.006(3)
F6 0.055(3) 0.036(3) 0.049(3) 0.000(3) 0.022(3) 0.002(3)
F7 0.054(3) 0.036(3) 0.049(3) 0.003(3) 0.019(3) 0.004(3)
F8 0.060(4) 0.048(4) 0.045(4) 0.002(3) 0.003(3) -0.005(3)
O1 0.143(10) 0.064(7) 0.081(8) 0.021(6) 0.006(7) 0.009(7)
O2 0.096(7) 0.057(6) 0.052(5) 0.018(5) 0.009(5) -0.005(5)
O3 0.055(5) 0.118(9) 0.078(7) 0.015(7) 0.002(5) 0.019(6)
O4 0.048(5) 0.081(7) 0.078(7) 0.009(5) 0.001(5) -0.005(5)
O5 0.089(7) 0.072(7) 0.050(5) 0.012(5) -0.012(5) -0.017(5)
O6 0.171(12) 0.078(8) 0.064(7) 0.006(6) -0.021(7) -0.012(8)
O7 0.066(5) 0.063(6) 0.070(6) 0.008(5) 0.019(5) -0.011(5)
O8 0.146(9) 0.057(6) 0.071(6) 0.033(5) 0.053(6) 0.021(6)
O9 0.216(13) 0.058(7) 0.036(5) -0.020(5) 0.014(6) 0.020(8)
O10 0.154(10) 0.065(7) 0.051(6) -0.011(5) 0.021(6) 0.027(7)
O11 0.077(7) 0.058(7) 0.121(9) 0.012(6) -0.035(6) -0.026(5)
O12 0.070(6) 0.071(6) 0.082(6) 0.031(5) -0.006(5) -0.025(5)
O13 0.149(10) 0.032(5) 0.073(7) -0.010(5) 0.014(6) 0.018(6)
O14 0.134(8) 0.034(5) 0.047(5) 0.000(4) 0.018(5) 0.012(5)
O15 0.055(5) 0.073(6) 0.057(5) -0.005(4) 0.022(4) 0.010(4)
O16 0.056(5) 0.120(8) 0.057(5) 0.029(5) 0.024(5) 0.030(5)
O17 0.094(6) 0.038(5) 0.047(5) 0.003(4) 0.005(5) 0.007(4)
O18 0.074(6) 0.053(6) 0.055(5) 0.004(4) -0.004(4) 0.026(5)
O19 0.071(5) 0.064(6) 0.064(6) 0.008(5) 0.028(4) -0.021(4)
O20 0.098(7) 0.039(5) 0.073(6) 0.010(4) 0.057(5) 0.001(5)
O21 0.122(8) 0.063(6) 0.040(5) -0.004(4) 0.014(5) 0.022(6)
O22 0.099(6) 0.045(5) 0.045(5) -0.008(4) 0.020(4) -0.001(5)
O23 0.059(5) 0.060(6) 0.084(6) -0.014(5) 0.024(5) -0.006(4)
O24 0.050(5) 0.041(5) 0.086(6) -0.008(4) 0.021(4) -0.006(4)
O25 0.080(6) 0.049(6) 0.053(5) -0.005(4) 0.012(4) 0.003(4)
O26 0.129(9) 0.062(7) 0.092(8) -0.022(6) -0.033(7) 0.042(7)
O27 0.067(6) 0.059(5) 0.080(6) 0.008(5) 0.043(5) 0.005(5)
O28 0.069(6) 0.139(10) 0.071(6) 0.022(7) 0.023(5) 0.041(6)
O29 0.122(8) 0.084(8) 0.066(6) -0.003(5) -0.013(6) 0.064(7)
O30 0.112(8) 0.081(8) 0.086(8) 0.028(6) 0.018(6) 0.041(6)
O31 0.079(6) 0.048(6) 0.084(7) 0.023(5) -0.004(5) -0.008(5)
O32 0.108(8) 0.054(6) 0.074(6) -0.002(5) 0.029(6) -0.017(5)

loop_
_atom_type_symbol
_atom_type_description
_atom_type_scat_dispersion_real
_atom_type_scat_dispersion_imag
_atom_type_scat_source
C C 0.0033 0.0016 'International Tables Vol C Tables 4.2.6.8 and 6.1.1.4'
H H 0 0 'International Tables Vol C Tables 4.2.6.8 and 6.1.1.4'
N N 0.0061 0.0033 'International Tables Vol C Tables 4.2.6.8 and 6.1.1.4'
O O 0.0106 0.006 'International Tables Vol C Tables 4.2.6.8 and 6.1.1.4'
F F 0.0171 0.0103 'International Tables Vol C Tables 4.2.6.8 and 6.1.1.4'
Cr Cr 0.3209 0.6236 'International Tables Vol C Tables 4.2.6.8 and 6.1.1.4'
Ni Ni 0.3393 1.1124 'International Tables Vol C Tables 4.2.6.8 and 6.1.1.4'

loop_
_geom_angle_atom_site_label_1
_geom_angle_atom_site_label_2
_geom_angle_atom_site_label_3
_geom_angle
O2 C1 O1 125.8(14)
O2 C1 C2 121.7(13)
O1 C1 C2 112.5(14)
C5 C2 C4 111.3(12)
C5 C2 C3 110.3(12)
C4 C2 C3 109.2(11)
C5 C2 C1 109.9(11)
C4 C2 C1 109.3(11)
C3 C2 C1 106.7(12)
C2 C3 H3A 109.5
C2 C3 H3B 109.5
H3A C3 H3B 109.5
C2 C3 H3C 109.5
H3A C3 H3C 109.5
H3B C3 H3C 109.5
C2 C4 H4A 109.5
C2 C4 H4B 109.5
H4A C4 H4B 109.5
C2 C4 H4C 109.5
H4A C4 H4C 109.5
H4B C4 H4C 109.5
C2 C5 H5A 109.5
C2 C5 H5B 109.5
H5A C5 H5B 109.5
C2 C5 H5C 109.5
H5A C5 H5C 109.5
H5B C5 H5C 109.5
O4 C6 O3 123.6(13)
O4 C6 C7 116.7(18)
O3 C6 C7 119.6(19)
C10 C7 C8 114.6(16)
C10 C7 C9 107.7(16)
C8 C7 C9 108.3(15)
C10 C7 C6 106.0(13)
C8 C7 C6 109.0(16)
C9 C7 C6 111.3(16)
C7 C8 H8A 109.5
C7 C8 H8B 109.5
H8A C8 H8B 109.5
C7 C8 H8C 109.5
H8A C8 H8C 109.5
H8B C8 H8C 109.5
C7 C9 H9A 109.5
C7 C9 H9B 109.5
H9A C9 H9B 109.5
C7 C9 H9C 109.5
H9A C9 H9C 109.5
H9B C9 H9C 109.5
C7 C10 H10A 109.5
C7 C10 H10B 109.5
H10A C10 H10B 109.5
C7 C10 H10C 109.5
H10A C10 H10C 109.5
H10B C10 H10C 109.5
O5 C11 O6 122.5(12)
O5 C11 C12 119.1(13)
O6 C11 C12 117.5(14)
C15 C12 C13 111.3(15)
C15 C12 C11 112.3(14)
C13 C12 C11 113.6(14)
C15 C12 C14 108.0(17)
C13 C12 C14 106.3(17)
C11 C12 C14 104.8(15)
C12 C13 H13A 109.5
C12 C13 H13B 109.5
H13A C13 H13B 109.5
C12 C13 H13C 109.5
H13A C13 H13C 109.5
H13B C13 H13C 109.5
C12 C14 H14A 109.5
C12 C14 H14B 109.5
H14A C14 H14B 109.5
C12 C14 H14C 109.5
H14A C14 H14C 109.5
H14B C14 H14C 109.5
C12 C15 H15A 109.5
C12 C15 H15B 109.5
H15A C15 H15B 109.5
C12 C15 H15C 109.5
H15A C15 H15C 109.5
H15B C15 H15C 109.5
O8 C16 O7 124.0(13)
O8 C16 C17 116.1(14)
O7 C16 C17 119.9(14)
C20 C17 C19 111.6(15)
C20 C17 C18 108.7(15)
C19 C17 C18 105.7(14)
C20 C17 C16 112.0(14)
C19 C17 C16 107.9(13)
C18 C17 C16 110.8(14)
C17 C18 H18A 109.5
C17 C18 H18B 109.5
H18A C18 H18B 109.5
C17 C18 H18C 109.5
H18A C18 H18C 109.5
H18B C18 H18C 109.5
C17 C19 H19A 109.5
C17 C19 H19B 109.5
H19A C19 H19B 109.5
C17 C19 H19C 109.5
H19A C19 H19C 109.5
H19B C19 H19C 109.5
C17 C20 H20A 109.5
C17 C20 H20B 109.5
H20A C20 H20B 109.5
C17 C20 H20C 109.5
H20A C20 H20C 109.5
H20B C20 H20C 109.5
O10 C21 O9 126.3(15)
O10 C21 C22 117.0(16)
O9 C21 C22 116.7(14)
C25 C22 C24 116.3(16)
C25 C22 C23 109.1(17)
C24 C22 C23 106.1(17)
C25 C22 C21 103.7(15)
C24 C22 C21 112.1(16)
C23 C22 C21 109.4(17)
C22 C23 H23A 109.5
C22 C23 H23B 109.5
H23A C23 H23B 109.5
C22 C23 H23C 109.5
H23A C23 H23C 109.5
H23B C23 H23C 109.5
C22 C24 H24A 109.5
C22 C24 H24B 109.5
H24A C24 H24B 109.5
C22 C24 H24C 109.5
H24A C24 H24C 109.5
H24B C24 H24C 109.5
C22 C25 H25A 109.5
C22 C25 H25B 109.5
H25A C25 H25B 109.5
C22 C25 H25C 109.5
H25A C25 H25C 109.5
H25B C25 H25C 109.5
O12 C26 O11 127.5(14)
O12 C26 C27 115.7(15)
O11 C26 C27 116.8(16)
C30 C27 C29 111.5(17)
C30 C27 C28 111.0(19)
C29 C27 C28 108.2(17)
C30 C27 C26 112.4(16)
C29 C27 C26 104.4(19)
C28 C27 C26 109.1(16)
C27 C28 H28A 109.5
C27 C28 H28B 109.5
H28A C28 H28B 109.5
C27 C28 H28C 109.5
H28A C28 H28C 109.5
H28B C28 H28C 109.5
C27 C29 H29A 109.5
C27 C29 H29B 109.5
H29A C29 H29B 109.5
C27 C29 H29C 109.5
H29A C29 H29C 109.5
H29B C29 H29C 109.5
C27 C30 H30A 109.5
C27 C30 H30B 109.5
H30A C30 H30B 109.5
C27 C30 H30C 109.5
H30A C30 H30C 109.5
H30B C30 H30C 109.5
O14 C31 O13 124.2(11)
O14 C31 C32 119.5(12)
O13 C31 C32 116.3(13)
C35 C32 C34 112.7(15)
C35 C32 C31 111.6(12)
C34 C32 C31 108.9(14)
C35 C32 C33 111.5(15)
C34 C32 C33 104.7(15)
C31 C32 C33 107.1(14)
C32 C33 H33A 109.5
C32 C33 H33B 109.5
H33A C33 H33B 109.5
C32 C33 H33C 109.5
H33A C33 H33C 109.5
H33B C33 H33C 109.5
C32 C34 H34A 109.5
C32 C34 H34B 109.5
H34A C34 H34B 109.5
C32 C34 H34C 109.5
H34A C34 H34C 109.5
H34B C34 H34C 109.5
C32 C35 H35A 109.5
C32 C35 H35B 109.5
H35A C35 H35B 109.5
C32 C35 H35C 109.5
H35A C35 H35C 109.5
H35B C35 H35C 109.5
O16 C36 O15 124.2(11)
O16 C36 C37 118.2(11)
O15 C36 C37 117.5(11)
C40 C37 C39 115.3(17)
C40 C37 C38 107.6(16)
C39 C37 C38 103.1(15)
C40 C37 C36 112.7(13)
C39 C37 C36 109.8(13)
C38 C37 C36 107.7(14)
C37 C38 H38A 109.5
C37 C38 H38B 109.5
H38A C38 H38B 109.5
C37 C38 H38C 109.5
H38A C38 H38C 109.5
H38B C38 H38C 109.5
C37 C39 H39A 109.5
C37 C39 H39B 109.5
H39A C39 H39B 109.5
C37 C39 H39C 109.5
H39A C39 H39C 109.5
H39B C39 H39C 109.5
C37 C40 H40A 109.5
C37 C40 H40B 109.5
H40A C40 H40B 109.5
C37 C40 H40C 109.5
H40A C40 H40C 109.5
H40B C40 H40C 109.5
O17 C41 O18 122.2(11)
O17 C41 C42 120.5(13)
O18 C41 C42 117.3(13)
C45 C42 C44 112.2(16)
C45 C42 C43 110.2(16)
C44 C42 C43 105.5(16)
C45 C42 C41 110.7(13)
C44 C42 C41 108.7(13)
C43 C42 C41 109.3(14)
C42 C43 H43A 109.5
C42 C43 H43B 109.5
H43A C43 H43B 109.5
C42 C43 H43C 109.5
H43A C43 H43C 109.5
H43B C43 H43C 109.5
C42 C44 H44A 109.5
C42 C44 H44B 109.5
H44A C44 H44B 109.5
C42 C44 H44C 109.5
H44A C44 H44C 109.5
H44B C44 H44C 109.5
C42 C45 H45A 109.5
C42 C45 H45B 109.5
H45A C45 H45B 109.5
C42 C45 H45C 109.5
H45A C45 H45C 109.5
H45B C45 H45C 109.5
O20 C46 O19 125.8(11)
O20 C46 C47 116.2(12)
O19 C46 C47 118.1(13)
C50 C47 C49 116.6(14)
C50 C47 C46 112.2(13)
C49 C47 C46 109.4(12)
C50 C47 C48 105.1(14)
C49 C47 C48 102.9(14)
C46 C47 C48 110.0(13)
C47 C48 H48A 109.5
C47 C48 H48B 109.5
H48A C48 H48B 109.5
C47 C48 H48C 109.5
H48A C48 H48C 109.5
H48B C48 H48C 109.5
C47 C49 H49A 109.5
C47 C49 H49B 109.5
H49A C49 H49B 109.5
C47 C49 H49C 109.5
H49A C49 H49C 109.5
H49B C49 H49C 109.5
C47 C50 H50A 109.5
C47 C50 H50B 109.5
H50A C50 H50B 109.5
C47 C50 H50C 109.5
H50A C50 H50C 109.5
H50B C50 H50C 109.5
O22 C51 O21 122.8(10)
O22 C51 C52 118.5(12)
O21 C51 C52 118.7(12)
C55 C52 C54 112.9(14)
C55 C52 C53 108.6(15)
C54 C52 C53 107.5(15)
C55 C52 C51 111.4(12)
C54 C52 C51 109.6(12)
C53 C52 C51 106.4(12)
C52 C53 H53A 109.5
C52 C53 H53B 109.5
H53A C53 H53B 109.5
C52 C53 H53C 109.5
H53A C53 H53C 109.5
H53B C53 H53C 109.5
C52 C54 H54A 109.5
C52 C54 H54B 109.5
H54A C54 H54B 109.5
C52 C54 H54C 109.5
H54A C54 H54C 109.5
H54B C54 H54C 109.5
C52 C55 H55A 109.5
C52 C55 H55B 109.5
H55A C55 H55B 109.5
C52 C55 H55C 109.5
H55A C55 H55C 109.5
H55B C55 H55C 109.5
O24 C56 O23 127.2(11)
O24 C56 C57 116.0(12)
O23 C56 C57 116.8(12)
C60 C57 C58 108.3(13)
C60 C57 C59 109.8(14)
C58 C57 C59 110.3(14)
C60 C57 C56 112.0(12)
C58 C57 C56 112.0(12)
C59 C57 C56 104.4(11)
C57 C58 H58A 109.5
C57 C58 H58B 109.5
H58A C58 H58B 109.5
C57 C58 H58C 109.5
H58A C58 H58C 109.5
H58B C58 H58C 109.5
C57 C59 H59A 109.5
C57 C59 H59B 109.5
H59A C59 H59B 109.5
C57 C59 H59C 109.5
H59A C59 H59C 109.5
H59B C59 H59C 109.5
C57 C60 H60A 109.5
C57 C60 H60B 109.5
H60A C60 H60B 109.5
C57 C60 H60C 109.5
H60A C60 H60C 109.5
H60B C60 H60C 109.5
O26 C61 O25 123.9(12)
O26 C61 C62 117.8(12)
O25 C61 C62 118.3(11)
C65 C62 C64 112.6(13)
C65 C62 C63 110.3(13)
C64 C62 C63 106.5(13)
C65 C62 C61 112.4(11)
C64 C62 C61 106.9(11)
C63 C62 C61 107.8(12)
C62 C63 H63A 109.5
C62 C63 H63B 109.5
H63A C63 H63B 109.5
C62 C63 H63C 109.5
H63A C63 H63C 109.5
H63B C63 H63C 109.5
C62 C64 H64A 109.5
C62 C64 H64B 109.5
H64A C64 H64B 109.5
C62 C64 H64C 109.5
H64A C64 H64C 109.5
H64B C64 H64C 109.5
C62 C65 H65A 109.5
C62 C65 H65B 109.5
H65A C65 H65B 109.5
C62 C65 H65C 109.5
H65A C65 H65C 109.5
H65B C65 H65C 109.5
O28 C66 O27 125.8(12)
O28 C66 C67 121.0(14)
O27 C66 C67 113.2(14)
C70 C67 C69 111.3(16)
C70 C67 C68 109.8(15)
C69 C67 C68 106.9(17)
C70 C67 C66 107.7(15)
C69 C67 C66 106.3(14)
C68 C67 C66 114.8(15)
C67 C68 H68A 109.5
C67 C68 H68B 109.5
H68A C68 H68B 109.5
C67 C68 H68C 109.5
H68A C68 H68C 109.5
H68B C68 H68C 109.5
C67 C69 H69A 109.5
C67 C69 H69B 109.5
H69A C69 H69B 109.5
C67 C69 H69C 109.5
H69A C69 H69C 109.5
H69B C69 H69C 109.5
C67 C70 H70A 109.5
C67 C70 H70B 109.5
H70A C70 H70B 109.5
C67 C70 H70C 109.5
H70A C70 H70C 109.5
H70B C70 H70C 109.5
O29 C71 O30 126.7(14)
O29 C71 C72 117.8(15)
O30 C71 C72 115.5(14)
C75 C72 C74 112.7(14)
C75 C72 C73 108.7(15)
C74 C72 C73 107.4(15)
C75 C72 C71 112.0(13)
C74 C72 C71 111.5(14)
C73 C72 C71 104.0(15)
C72 C73 H73A 109.5
C72 C73 H73B 109.5
H73A C73 H73B 109.5
C72 C73 H73C 109.5
H73A C73 H73C 109.5
H73B C73 H73C 109.5
C72 C74 H74A 109.5
C72 C74 H74B 109.5
H74A C74 H74B 109.5
C72 C74 H74C 109.5
H74A C74 H74C 109.5
H74B C74 H74C 109.5
C72 C75 H75A 109.5
C72 C75 H75B 109.5
H75A C75 H75B 109.5
C72 C75 H75C 109.5
H75A C75 H75C 109.5
H75B C75 H75C 109.5
O31 C76 O32 127.1(13)
O31 C76 C77 117.7(15)
O32 C76 C77 115.2(16)
C78 C77 C82 120
C78 C77 C76 119.7(14)
C82 C77 C76 120.3(14)
C77 C78 C79 120
C77 C78 H78 120
C79 C78 H78 120
C78 C79 N80 120
C78 C79 H79 120
N80 C79 H79 120
N81 N80 C79 120
N80 N81 C82 120
N81 C82 C77 120
N81 C82 H82 120
C77 C82 H82 120
C92 C91 H91A 109.5
C92 C91 H91B 109.5
H91A C91 H91B 109.5
C92 C91 H91C 109.5
H91A C91 H91C 109.5
H91B C91 H91C 109.5
C91 C92 C93 129.4(19)
C91 C92 H92A 104.9
C93 C92 H92A 104.9
C91 C92 H92B 104.9
C93 C92 H92B 104.9
H92A C92 H92B 105.8
N94 C93 C92 130.0(14)
N94 C93 H93A 104.8
C92 C93 H93A 104.8
N94 C93 H93B 104.8
C92 C93 H93B 104.8
H93A C93 H93B 105.8
C95 N94 C93 133.4(15)
C95 N94 H94A 103.9
C93 N94 H94A 103.9
C95 N94 H94B 103.9
C93 N94 H94B 103.9
H94A N94 H94B 105.4
C96 C95 N94 132.4(17)
C96 C95 H95A 104.1
N94 C95 H95A 104.1
C96 C95 H95B 104.1
N94 C95 H95B 104.1
H95A C95 H95B 105.5
C95 C96 C97 134(2)
C95 C96 H96A 103.8
C97 C96 H96A 103.8
C95 C96 H96B 103.8
C97 C96 H96B 103.8
H96A C96 H96B 105.4
C96 C97 H97A 109.5
C96 C97 H97B 109.5
H97A C97 H97B 109.5
C96 C97 H97C 109.5
H97A C97 H97C 109.5
H97B C97 H97C 109.5
O32 Cr1 O30 96.2(5)
O32 Cr1 F8 91.0(3)
O30 Cr1 F8 91.8(4)
O32 Cr1 O3 173.2(4)
O30 Cr1 O3 90.3(5)
F8 Cr1 O3 90.7(3)
O32 Cr1 F1 85.0(3)
O30 Cr1 F1 178.1(4)
F8 Cr1 F1 86.8(3)
O3 Cr1 F1 88.6(4)
O32 Cr1 O1 86.7(5)
O30 Cr1 O1 88.5(5)
F8 Cr1 O1 177.6(4)
O3 Cr1 O1 91.7(5)
F1 Cr1 O1 93.0(4)
F1 Cr2 O2 93.3(3)
F1 Cr2 O4 92.7(4)
O2 Cr2 O4 93.1(4)
F1 Cr2 F2 87.0(3)
O2 Cr2 F2 177.2(4)
O4 Cr2 F2 89.7(4)
F1 Cr2 O5 178.5(4)
O2 Cr2 O5 88.0(4)
O4 Cr2 O5 87.8(4)
F2 Cr2 O5 91.7(3)
F1 Cr2 O7 89.9(3)
O2 Cr2 O7 86.9(4)
O4 Cr2 O7 177.3(4)
F2 Cr2 O7 90.3(3)
O5 Cr2 O7 89.5(4)
F2 Cr3 F3 87.9(3)
F2 Cr3 O8 92.5(4)
F3 Cr3 O8 89.4(4)
F2 Cr3 O11 89.9(4)
F3 Cr3 O11 90.4(3)
O8 Cr3 O11 177.6(5)
F2 Cr3 O6 89.7(4)
F3 Cr3 O6 176.4(5)
O8 Cr3 O6 93.3(5)
O11 Cr3 O6 87.0(5)
F2 Cr3 O9 178.7(4)
F3 Cr3 O9 93.1(4)
O8 Cr3 O9 86.6(5)
O11 Cr3 O9 91.0(6)
O6 Cr3 O9 89.4(5)
F4 Cr4 O12 90.7(4)
F4 Cr4 F3 89.4(3)
O12 Cr4 F3 91.1(3)
F4 Cr4 O13 92.0(3)
O12 Cr4 O13 89.2(5)
F3 Cr4 O13 178.5(4)
F4 Cr4 O16 90.5(3)
O12 Cr4 O16 178.5(5)
F3 Cr4 O16 89.8(4)
O13 Cr4 O16 89.9(5)
F4 Cr4 O10 177.3(4)
O12 Cr4 O10 91.3(5)
F3 Cr4 O10 92.4(4)
O13 Cr4 O10 86.2(4)
O16 Cr4 O10 87.5(5)
F5 Cr5 F4 89.9(2)
F5 Cr5 O17 92.5(3)
F4 Cr5 O17 177.6(3)
F5 Cr5 O15 89.8(3)
F4 Cr5 O15 92.5(3)
O17 Cr5 O15 87.5(4)
F5 Cr5 O14 178.9(3)
F4 Cr5 O14 90.8(3)
O17 Cr5 O14 86.9(4)
O15 Cr5 O14 91.1(4)
F5 Cr5 O19 89.6(3)
F4 Cr5 O19 89.2(3)
O17 Cr5 O19 90.8(4)
O15 Cr5 O19 178.2(4)
O14 Cr5 O19 89.5(4)
O21 Cr6 F5 177.5(3)
O21 Cr6 F6 92.5(3)
F5 Cr6 F6 89.8(2)
O21 Cr6 O18 86.7(4)
F5 Cr6 O18 91.0(3)
F6 Cr6 O18 179.0(4)
O21 Cr6 O20 87.9(4)
F5 Cr6 O20 91.2(3)
F6 Cr6 O20 88.8(3)
O18 Cr6 O20 91.9(4)
O21 Cr6 O23 91.6(4)
F5 Cr6 O23 89.2(3)
F6 Cr6 O23 92.1(3)
O18 Cr6 O23 87.2(4)
O20 Cr6 O23 179.0(4)
F7 Cr7 O25 93.7(3)
F7 Cr7 O22 178.7(3)
O25 Cr7 O22 87.6(3)
F7 Cr7 O27 92.3(3)
O25 Cr7 O27 92.2(4)
O22 Cr7 O27 87.6(4)
F7 Cr7 F6 87.5(3)
O25 Cr7 F6 177.3(3)
O22 Cr7 F6 91.3(3)
O27 Cr7 F6 90.1(3)
F7 Cr7 O24 90.1(3)
O25 Cr7 O24 86.6(4)
O22 Cr7 O24 90.0(4)
O27 Cr7 O24 177.4(4)
F6 Cr7 O24 91.0(3)
F8 Cr8 O29 92.6(4)
F8 Cr8 O28 90.7(4)
O29 Cr8 O28 88.0(5)
F8 Cr8 O26 177.4(5)
O29 Cr8 O26 88.2(4)
O28 Cr8 O26 91.8(6)
F8 Cr8 F7 87.6(3)
O29 Cr8 F7 178.5(5)
O28 Cr8 F7 90.5(4)
O26 Cr8 F7 91.7(3)
F8 Cr8 O31 90.0(4)
O29 Cr8 O31 96.5(5)
O28 Cr8 O31 175.4(4)
O26 Cr8 O31 87.5(5)
F7 Cr8 O31 84.9(3)
Cr2 F1 Cr1 121.1(3)
Cr3 F2 Cr2 123.2(3)
Cr3 F3 Cr4 123.4(3)
Cr4 F4 Cr5 122.9(3)
Cr5 F5 Cr6 123.9(3)
Cr6 F6 Cr7 123.2(3)
Cr7 F7 Cr8 122.5(3)
Cr8 F8 Cr1 121.0(3)
C1 O1 Cr1 131.3(10)
C1 O2 Cr2 132.9(10)
C6 O3 Cr1 130.0(11)
C6 O4 Cr2 138.2(10)
C11 O5 Cr2 138.3(9)
C11 O6 Cr3 129.7(10)
C16 O7 Cr2 131.6(9)
C16 O8 Cr3 136.8(10)
C21 O9 Cr3 134.1(9)
C21 O10 Cr4 133.4(11)
C26 O11 Cr3 130.7(11)
C26 O12 Cr4 135.7(9)
C31 O13 Cr4 137.0(9)
C31 O14 Cr5 132.2(8)
C36 O15 Cr5 135.6(8)
C36 O16 Cr4 133.3(8)
C41 O17 Cr5 137.7(8)
C41 O18 Cr6 131.4(8)
C46 O19 Cr5 129.9(8)
C46 O20 Cr6 135.7(8)
C51 O21 Cr6 137.4(8)
C51 O22 Cr7 135.2(8)
C56 O23 Cr6 130.4(8)
C56 O24 Cr7 136.6(8)
C61 O25 Cr7 135.8(8)
C61 O26 Cr8 135.4(9)
C66 O27 Cr7 133.5(9)
C66 O28 Cr8 134.6(9)
C71 O29 Cr8 136.8(11)
C71 O30 Cr1 132.1(10)
C76 O31 Cr8 131.2(9)
C76 O32 Cr1 132.1(9)

loop_
_geom_bond_atom_site_label_1
_geom_bond_atom_site_label_2
_geom_bond_distance
C1 O2 1.219(18)
C1 O1 1.294(19)
C1 C2 1.52(2)
C2 C5 1.441(14)
C2 C4 1.470(14)
C2 C3 1.485(14)
C3 H3A 0.96
C3 H3B 0.96
C3 H3C 0.96
C4 H4A 0.96
C4 H4B 0.96
C4 H4C 0.96
C5 H5A 0.96
C5 H5B 0.96
C5 H5C 0.96
C6 O4 1.22(2)
C6 O3 1.29(2)
C6 C7 1.54(2)
C7 C10 1.467(14)
C7 C8 1.479(14)
C7 C9 1.492(15)
C8 H8A 0.96
C8 H8B 0.96
C8 H8C 0.96
C9 H9A 0.96
C9 H9B 0.96
C9 H9C 0.96
C10 H10A 0.96
C10 H10B 0.96
C10 H10C 0.96
C11 O5 1.214(16)
C11 O6 1.255(17)
C11 C12 1.485(19)
C12 C15 1.458(14)
C12 C13 1.465(14)
C12 C14 1.485(15)
C13 H13A 0.96
C13 H13B 0.96
C13 H13C 0.96
C14 H14A 0.96
C14 H14B 0.96
C14 H14C 0.96
C15 H15A 0.96
C15 H15B 0.96
C15 H15C 0.96
C16 O8 1.246(17)
C16 O7 1.258(17)
C16 C17 1.51(2)
C17 C20 1.455(14)
C17 C19 1.497(14)
C17 C18 1.502(14)
C18 H18A 0.96
C18 H18B 0.96
C18 H18C 0.96
C19 H19A 0.96
C19 H19B 0.96
C19 H19C 0.96
C20 H20A 0.96
C20 H20B 0.96
C20 H20C 0.96
C21 O10 1.228(17)
C21 O9 1.236(19)
C21 C22 1.56(2)
C22 C25 1.441(14)
C22 C24 1.476(14)
C22 C23 1.496(15)
C23 H23A 0.96
C23 H23B 0.96
C23 H23C 0.96
C24 H24A 0.96
C24 H24B 0.96
C24 H24C 0.96
C25 H25A 0.96
C25 H25B 0.96
C25 H25C 0.96
C26 O12 1.230(18)
C26 O11 1.243(18)
C26 C27 1.57(2)
C27 C30 1.454(15)
C27 C29 1.476(15)
C27 C28 1.486(15)
C28 H28A 0.96
C28 H28B 0.96
C28 H28C 0.96
C29 H29A 0.96
C29 H29B 0.96
C29 H29C 0.96
C30 H30A 0.96
C30 H30B 0.96
C30 H30C 0.96
C31 O14 1.226(15)
C31 O13 1.239(15)
C31 C32 1.488(19)
C32 C35 1.452(13)
C32 C34 1.479(14)
C32 C33 1.501(14)
C33 H33A 0.96
C33 H33B 0.96
C33 H33C 0.96
C34 H34A 0.96
C34 H34B 0.96
C34 H34C 0.96
C35 H35A 0.96
C35 H35B 0.96
C35 H35C 0.96
C36 O16 1.211(14)
C36 O15 1.270(14)
C36 C37 1.511(17)
C37 C40 1.432(14)
C37 C39 1.472(14)
C37 C38 1.502(14)
C38 H38A 0.96
C38 H38B 0.96
C38 H38C 0.96
C39 H39A 0.96
C39 H39B 0.96
C39 H39C 0.96
C40 H40A 0.96
C40 H40B 0.96
C40 H40C 0.96
C41 O17 1.244(16)
C41 O18 1.277(16)
C41 C42 1.488(17)
C42 C45 1.446(13)
C42 C44 1.467(14)
C42 C43 1.473(14)
C43 H43A 0.96
C43 H43B 0.96
C43 H43C 0.96
C44 H44A 0.96
C44 H44B 0.96
C44 H44C 0.96
C45 H45A 0.96
C45 H45B 0.96
C45 H45C 0.96
C46 O20 1.235(15)
C46 O19 1.250(15)
C46 C47 1.501(18)
C47 C50 1.459(14)
C47 C49 1.477(13)
C47 C48 1.527(14)
C48 H48A 0.96
C48 H48B 0.96
C48 H48C 0.96
C49 H49A 0.96
C49 H49B 0.96
C49 H49C 0.96
C50 H50A 0.96
C50 H50B 0.96
C50 H50C 0.96
C51 O22 1.258(15)
C51 O21 1.276(15)
C51 C52 1.507(16)
C52 C55 1.448(13)
C52 C54 1.468(13)
C52 C53 1.490(14)
C53 H53A 0.96
C53 H53B 0.96
C53 H53C 0.96
C54 H54A 0.96
C54 H54B 0.96
C54 H54C 0.96
C55 H55A 0.96
C55 H55B 0.96
C55 H55C 0.96
C56 O24 1.220(14)
C56 O23 1.262(15)
C56 C57 1.540(16)
C57 C60 1.470(13)
C57 C58 1.479(13)
C57 C59 1.484(13)
C58 H58A 0.96
C58 H58B 0.96
C58 H58C 0.96
C59 H59A 0.96
C59 H59B 0.96
C59 H59C 0.96
C60 H60A 0.96
C60 H60B 0.96
C60 H60C 0.96
C61 O26 1.230(15)
C61 O25 1.243(14)
C61 C62 1.524(17)
C62 C65 1.467(13)
C62 C64 1.486(13)
C62 C63 1.496(13)
C63 H63A 0.96
C63 H63B 0.96
C63 H63C 0.96
C64 H64A 0.96
C64 H64B 0.96
C64 H64C 0.96
C65 H65A 0.96
C65 H65B 0.96
C65 H65C 0.96
C66 O28 1.241(17)
C66 O27 1.277(16)
C66 C67 1.55(2)
C67 C70 1.450(14)
C67 C69 1.481(14)
C67 C68 1.489(14)
C68 H68A 0.96
C68 H68B 0.96
C68 H68C 0.96
C69 H69A 0.96
C69 H69B 0.96
C69 H69C 0.96
C70 H70A 0.96
C70 H70B 0.96
C70 H70C 0.96
C71 O29 1.178(17)
C71 O30 1.273(18)
C71 C72 1.57(2)
C72 C75 1.468(13)
C72 C74 1.481(14)
C72 C73 1.486(14)
C73 H73A 0.96
C73 H73B 0.96
C73 H73C 0.96
C74 H74A 0.96
C74 H74B 0.96
C74 H74C 0.96
C75 H75A 0.96
C75 H75B 0.96
C75 H75C 0.96
C76 O31 1.254(18)
C76 O32 1.261(17)
C76 C77 1.457(17)
C77 C78 1.39
C77 C82 1.39
C78 C79 1.39
C78 H78 0.93
C79 N80 1.39
C79 H79 0.93
N80 N81 1.39
N81 C82 1.39
C82 H82 0.93
C91 C92 1.32(2)
C91 H91A 0.96
C91 H91B 0.96
C91 H91C 0.96
C92 C93 1.40(2)
C92 H92A 0.97
C92 H92B 0.97
C93 N94 1.368(18)
C93 H93A 0.97
C93 H93B 0.97
N94 C95 1.351(18)
N94 H94A 0.97
N94 H94B 0.97
C95 C96 1.29(2)
C95 H95A 0.97
C95 H95B 0.97
C96 C97 1.42(3)
C96 H96A 0.97
C96 H96B 0.97
C97 H97A 0.96
C97 H97B 0.96
C97 H97C 0.96
Cr1 O32 1.967(10)
Cr1 O30 1.970(12)
Cr1 F8 1.979(6)
Cr1 O3 1.980(11)
Cr1 F1 2.009(6)
Cr1 O1 2.011(11)
Cr2 F1 1.876(6)
Cr2 O2 1.921(9)
Cr2 O4 1.926(10)
Cr2 F2 1.935(6)
Cr2 O5 1.954(9)
Cr2 O7 1.974(9)
Cr3 F2 1.901(7)
Cr3 F3 1.912(6)
Cr3 O8 1.949(11)
Cr3 O11 1.957(12)
Cr3 O6 1.961(11)
Cr3 O9 1.986(10)
Cr4 F4 1.916(6)
Cr4 O12 1.926(9)
Cr4 F3 1.929(6)
Cr4 O13 1.935(9)
Cr4 O16 1.950(9)
Cr4 O10 1.956(9)
Cr5 F5 1.902(6)
Cr5 F4 1.922(6)
Cr5 O17 1.933(8)
Cr5 O15 1.939(8)
Cr5 O14 1.946(8)
Cr5 O19 1.960(8)
Cr6 O21 1.913(8)
Cr6 F5 1.915(6)
Cr6 F6 1.919(6)
Cr6 O18 1.939(8)
Cr6 O20 1.957(9)
Cr6 O23 1.960(9)
Cr7 F7 1.888(6)
Cr7 O25 1.917(8)
Cr7 O22 1.941(8)
Cr7 O27 1.944(8)
Cr7 F6 1.954(6)
Cr7 O24 1.958(8)
Cr8 F8 1.952(6)
Cr8 O29 1.960(9)
Cr8 O28 1.962(11)
Cr8 O26 1.965(10)
Cr8 F7 1.974(6)
Cr8 O31 1.987(11)
